data_7005102
loop_
_publ_author_name
'An, Yan'
'Lin, Yan-Yong'
'Wang, Hui'
'Sun, Hong-Zhe'
'Tong, Ming-Liang'
'Ji, Liang-Nian'
'Mao, Zong-Wan'

_publ_section_title
;
 Cleavage of double-strand DNA by zinc complexes of dicationic
 2,2'-dipyridyl derivatives.
;
_journal_issue 12
_journal_name_full 'Dalton transactions (Cambridge, England : 2003)'
_journal_page_first 1250
_journal_page_last 1254
_journal_paper_doi 10.1039/b616754c
_journal_year 2007
_chemical_formula_sum 'C72 H129 Br Cl5 N8 O20.5 Zn'
_chemical_formula_weight 1757.36
_chemical_name_systematic
;
?
;
_space_group_IT_number 33
_symmetry_cell_setting orthorhombic
_symmetry_space_group_name_Hall 'P 2c -2n'
_symmetry_space_group_name_H-M 'P n a 21'
_atom_sites_solution_hydrogens geom
_atom_sites_solution_primary direct
_atom_sites_solution_secondary difmap
_audit_creation_method SHELXL-97
_cell_angle_alpha 90.00
_cell_angle_beta 90.00
_cell_angle_gamma 90.00
_cell_formula_units_Z 4
_cell_length_a 17.340(3)
_cell_length_b 37.132(6)
_cell_length_c 13.715(2)
_cell_measurement_temperature 153(2)
_cell_volume 8831(2)
_computing_cell_refinement 'SAINT-PLUS, Ver. 6.0, 1997'
_computing_data_collection 'SMART, 1998.'
_computing_data_reduction 'SAINT-PLUS, Ver. 6.0, 1997'
_computing_molecular_graphics 'XP, Ver. 6.10, Bruker AXS Inc., 2000'
_computing_publication_material 'SHELXTL-Bruker AXS Inc., 1998'
_computing_structure_refinement 'SHELXL-97 (Sheldrick, 1997)'
_computing_structure_solution 'SHELXS-97 (Sheldrick, 1990)'
_diffrn_ambient_temperature 153(2)
_diffrn_measured_fraction_theta_full 0.998
_diffrn_measured_fraction_theta_max 0.998
_diffrn_measurement_device_type 'CCD area detector'
_diffrn_measurement_method 'phi and omega scans'
_diffrn_radiation_monochromator graphite
_diffrn_radiation_source 'fine-focus sealed tube'
_diffrn_radiation_type MoK\a
_diffrn_radiation_wavelength 0.71073
_diffrn_reflns_av_R_equivalents 0.0407
_diffrn_reflns_av_sigmaI/netI 0.0528
_diffrn_reflns_limit_h_max 20
_diffrn_reflns_limit_h_min -22
_diffrn_reflns_limit_k_max 46
_diffrn_reflns_limit_k_min -47
_diffrn_reflns_limit_l_max 17
_diffrn_reflns_limit_l_min -13
_diffrn_reflns_number 53915
_diffrn_reflns_theta_full 27.00
_diffrn_reflns_theta_max 27.00
_diffrn_reflns_theta_min 1.10
_diffrn_standards_decay_% 0
_diffrn_standards_interval_count 0
_diffrn_standards_interval_time 0
_diffrn_standards_number 0
_exptl_absorpt_coefficient_mu 0.950
_exptl_absorpt_correction_T_max 0.8254
_exptl_absorpt_correction_T_min 0.7571
_exptl_absorpt_correction_type multi-scan
_exptl_absorpt_process_details 'SADABS (Bruker, 2002)'
_exptl_crystal_colour colorless
_exptl_crystal_density_diffrn 1.322
_exptl_crystal_density_method 'not measured'
_exptl_crystal_description block
_exptl_crystal_F_000 3724
_exptl_crystal_size_max 0.31
_exptl_crystal_size_mid 0.22
_exptl_crystal_size_min 0.21
_refine_diff_density_max 1.161
_refine_diff_density_min -0.724
_refine_diff_density_rms 0.090
_refine_ls_abs_structure_details 'Flack H D (1983), Acta Cryst. A39, 876-881'
_refine_ls_abs_structure_Flack 0.048(10)
_refine_ls_extinction_method none
_refine_ls_goodness_of_fit_ref 1.031
_refine_ls_hydrogen_treatment constr
_refine_ls_matrix_type full
_refine_ls_number_parameters 1023
_refine_ls_number_reflns 16656
_refine_ls_number_restraints 174
_refine_ls_restrained_S_all 1.074
_refine_ls_R_factor_all 0.0734
_refine_ls_R_factor_gt 0.0579
_refine_ls_shift/su_max 0.000
_refine_ls_shift/su_mean 0.000
_refine_ls_structure_factor_coef Fsqd
_refine_ls_weighting_details 'calc w=1/[\s^2^(Fo^2^)+(0.0920P)^2^+9.8482P] where P=(Fo^2^+2Fc^2^)/3'
_refine_ls_weighting_scheme calc
_refine_ls_wR_factor_gt 0.1515
_refine_ls_wR_factor_ref 0.1652
_reflns_number_gt 13777
_reflns_number_total 16656
_reflns_threshold_expression >2sigma(I)
_cod_data_source_file b616754c.txt
_cod_data_source_block 2
_cod_depositor_comments
;
The following automatic conversions were performed:
'_symmetry_cell_setting' value 'Orthorhombic' changed to 'orthorhombic'
according to '/home/saulius/struct/CIF-dictionaries/cif_core.dic'
dictionary named 'cif_core.dic' version 2.4.1 from 2010-06-29.

Automatic conversion script
Id: cif_fix_enum 1527 2010-12-29 10:47:43Z saulius 
;
_cod_original_cell_volume 8830(2)
_cod_original_sg_symbol_H-M Pna2(1)
_cod_original_formula_sum 'C72 H129 Br Cl5 N8 O20.50 Zn'
_cod_database_code 7005102

loop_
_symmetry_equiv_pos_as_xyz
'x, y, z'
'-x, -y, z+1/2'
'x+1/2, -y+1/2, z'
'-x+1/2, y+1/2, z+1/2'

loop_
_atom_site_label
_atom_site_type_symbol
_atom_site_fract_x
_atom_site_fract_y
_atom_site_fract_z
_atom_site_U_iso_or_equiv
_atom_site_adp_type
_atom_site_occupancy
_atom_site_symmetry_multiplicity
_atom_site_calc_flag
_atom_site_refinement_flags
_atom_site_disorder_assembly
_atom_site_disorder_group
Zn1 Zn -0.55969(3) -0.118497(13) -0.52506(5) 0.02992(13) Uani 1 1 d . . .
Br1 Br -0.51005(3) -0.125355(18) -0.68535(5) 0.04982(16) Uani 1 1 d . . .
N1 N -0.5526(2) -0.07074(10) -0.4425(3) 0.0260(8) Uani 1 1 d . . .
N2 N -0.4507(2) -0.12378(11) -0.4506(4) 0.0353(10) Uani 1 1 d . . .
N3 N -0.7271(2) 0.01886(10) -0.3424(3) 0.0282(8) Uani 1 1 d . . .
N4 N -0.2130(2) -0.17964(11) -0.5076(3) 0.0332(9) Uani 1 1 d . . .
N5 N -0.6802(2) -0.11598(10) -0.5632(3) 0.0283(9) Uani 1 1 d . . .
N6 N -0.6095(2) -0.15852(10) -0.4351(3) 0.0328(9) Uani 1 1 d . . .
N7 N -0.8152(2) -0.09829(11) -0.8495(3) 0.0331(9) Uani 1 1 d . . .
N8 N -0.5398(3) -0.21686(11) -0.1455(4) 0.0463(12) Uani 1 1 d . . .
C1 C -0.4358(3) -0.09854(13) -0.3841(4) 0.0312(10) Uani 1 1 d . . .
C2 C -0.3674(3) -0.09823(14) -0.3317(4) 0.0340(11) Uani 1 1 d . . .
H2 H -0.3572 -0.0798 -0.2855 0.041 Uiso 1 1 calc R . .
C3 C -0.3145(3) -0.12530(14) -0.3484(4) 0.0370(12) Uani 1 1 d . . .
H3 H -0.2676 -0.1257 -0.3125 0.044 Uiso 1 1 calc R . .
C4 C -0.3291(3) -0.15204(13) -0.4173(4) 0.0304(10) Uani 1 1 d . . .
C5 C -0.3983(3) -0.14979(14) -0.4678(4) 0.0335(11) Uani 1 1 d . . .
H5 H -0.4091 -0.1673 -0.5164 0.040 Uiso 1 1 calc R . .
C6 C -0.4956(2) -0.06973(12) -0.3755(4) 0.0266(9) Uani 1 1 d . . .
C7 C -0.4922(3) -0.04317(14) -0.3055(4) 0.0339(11) Uani 1 1 d . . .
H7 H -0.4541 -0.0442 -0.2557 0.041 Uiso 1 1 calc R . .
C8 C -0.5443(3) -0.01506(13) -0.3077(4) 0.0339(11) Uani 1 1 d . . .
H8 H -0.5419 0.0037 -0.2606 0.041 Uiso 1 1 calc R . .
C9 C -0.6006(3) -0.01467(13) -0.3805(4) 0.0282(10) Uani 1 1 d . . .
C10 C -0.6030(3) -0.04362(12) -0.4439(4) 0.0283(9) Uani 1 1 d . . .
H10 H -0.6429 -0.0442 -0.4912 0.034 Uiso 1 1 calc R . .
C11 C -0.2779(3) -0.18398(14) -0.4327(4) 0.0337(11) Uani 1 1 d . . .
H11A H -0.3105 -0.2045 -0.4530 0.040 Uiso 1 1 calc R . .
H11B H -0.2543 -0.1904 -0.3692 0.040 Uiso 1 1 calc R . .
C12 C -0.1558(3) -0.15084(15) -0.4764(5) 0.0411(13) Uani 1 1 d . . .
H12A H -0.1182 -0.1474 -0.5299 0.049 Uiso 1 1 calc R . .
H12B H -0.1842 -0.1279 -0.4684 0.049 Uiso 1 1 calc R . .
C13 C -0.1112(3) -0.15805(18) -0.3833(5) 0.0494(15) Uani 1 1 d . . .
H13A H -0.1478 -0.1628 -0.3294 0.059 Uiso 1 1 calc R . .
H13B H -0.0786 -0.1797 -0.3919 0.059 Uiso 1 1 calc R . .
C14 C -0.0610(5) -0.1263(2) -0.3573(8) 0.073(2) Uani 1 1 d . . .
H14A H -0.0942 -0.1060 -0.3366 0.087 Uiso 1 1 calc R . .
H14B H -0.0322 -0.1186 -0.4161 0.087 Uiso 1 1 calc R . .
C15 C -0.0034(5) -0.1347(3) -0.2758(8) 0.085(3) Uani 1 1 d . . .
H15A H 0.0273 -0.1132 -0.2617 0.128 Uiso 1 1 calc R . .
H15B H 0.0307 -0.1543 -0.2965 0.128 Uiso 1 1 calc R . .
H15C H -0.0315 -0.1420 -0.2170 0.128 Uiso 1 1 calc R . .
C16 C -0.2443(3) -0.16780(15) -0.6068(4) 0.0411(13) Uani 1 1 d . . .
H16A H -0.2760 -0.1459 -0.5971 0.049 Uiso 1 1 calc R . .
H16B H -0.2000 -0.1610 -0.6485 0.049 Uiso 1 1 calc R . .
C17 C -0.2919(3) -0.19497(16) -0.6611(4) 0.0443(13) Uani 1 1 d . . .
H17A H -0.3394 -0.2004 -0.6238 0.053 Uiso 1 1 calc R . .
H17B H -0.2623 -0.2176 -0.6688 0.053 Uiso 1 1 calc R . .
C18 C -0.3131(4) -0.1799(2) -0.7612(5) 0.0650(19) Uani 1 1 d . . .
H18A H -0.3467 -0.1586 -0.7525 0.078 Uiso 1 1 calc R . .
H18B H -0.2655 -0.1718 -0.7945 0.078 Uiso 1 1 calc R . .
C19 C -0.3543(5) -0.2072(3) -0.8260(7) 0.081(2) Uani 1 1 d U . .
H19A H -0.3418 -0.2024 -0.8945 0.122 Uiso 1 1 calc R . .
H19B H -0.4102 -0.2051 -0.8164 0.122 Uiso 1 1 calc R . .
H19C H -0.3375 -0.2316 -0.8088 0.122 Uiso 1 1 calc R . .
C20 C -0.1750(3) -0.21644(13) -0.5144(4) 0.0367(11) Uani 1 1 d . . .
H20A H -0.1538 -0.2226 -0.4495 0.044 Uiso 1 1 calc R . .
H20B H -0.2152 -0.2344 -0.5300 0.044 Uiso 1 1 calc R . .
C21 C -0.1113(3) -0.21984(16) -0.5884(5) 0.0472(14) Uani 1 1 d . . .
H21A H -0.0658 -0.2059 -0.5666 0.057 Uiso 1 1 calc R . .
H21B H -0.1287 -0.2099 -0.6517 0.057 Uiso 1 1 calc R . .
C22 C -0.0890(4) -0.25962(17) -0.6007(5) 0.0492(15) Uani 1 1 d . . .
H22A H -0.0753 -0.2697 -0.5363 0.059 Uiso 1 1 calc R . .
H22B H -0.1341 -0.2731 -0.6256 0.059 Uiso 1 1 calc R . .
C23 C -0.0216(4) -0.26483(19) -0.6703(6) 0.0608(17) Uani 1 1 d . . .
H23A H -0.0115 -0.2906 -0.6783 0.091 Uiso 1 1 calc R . .
H23B H 0.0243 -0.2530 -0.6436 0.091 Uiso 1 1 calc R . .
H23C H -0.0343 -0.2542 -0.7337 0.091 Uiso 1 1 calc R . .
C24 C -0.6508(3) 0.01798(12) -0.3962(3) 0.0260(9) Uani 1 1 d . . .
H24A H -0.6615 0.0200 -0.4669 0.031 Uiso 1 1 calc R . .
H24B H -0.6209 0.0396 -0.3770 0.031 Uiso 1 1 calc R . .
C25 C -0.7148(3) 0.01829(15) -0.2325(4) 0.0382(12) Uani 1 1 d . . .
H25A H -0.6848 -0.0035 -0.2154 0.046 Uiso 1 1 calc R . .
H25B H -0.7656 0.0163 -0.2002 0.046 Uiso 1 1 calc R . .
C26 C -0.6730(4) 0.05114(16) -0.1918(4) 0.0471(13) Uani 1 1 d . . .
H26A H -0.7091 0.0718 -0.1881 0.056 Uiso 1 1 calc R . .
H26B H -0.6300 0.0579 -0.2355 0.056 Uiso 1 1 calc R . .
C27 C -0.6404(6) 0.0421(3) -0.0854(7) 0.088(3) Uani 1 1 d DU . .
H27A H -0.6048 0.0214 -0.0898 0.106 Uiso 1 1 calc R . .
H27B H -0.6106 0.0630 -0.0611 0.106 Uiso 1 1 calc R . .
C28 C -0.7018(6) 0.0338(3) -0.0159(9) 0.111(3) Uani 1 1 d DU . .
H28A H -0.6801 0.0321 0.0499 0.166 Uiso 1 1 calc R . .
H28B H -0.7256 0.0107 -0.0334 0.166 Uiso 1 1 calc R . .
H28C H -0.7409 0.0528 -0.0177 0.166 Uiso 1 1 calc R . .
C29 C -0.7696(3) 0.05330(13) -0.3712(4) 0.0340(11) Uani 1 1 d . . .
H29A H -0.8151 0.0559 -0.3282 0.041 Uiso 1 1 calc R . .
H29B H -0.7351 0.0740 -0.3580 0.041 Uiso 1 1 calc R . .
C30 C -0.7962(3) 0.05574(14) -0.4746(4) 0.0394(12) Uani 1 1 d . . .
H30A H -0.8338 0.0363 -0.4879 0.047 Uiso 1 1 calc R . .
H30B H -0.7517 0.0524 -0.5189 0.047 Uiso 1 1 calc R . .
C31 C -0.8337(5) 0.09236(19) -0.4942(7) 0.075(3) Uani 1 1 d . . .
H31A H -0.8813 0.0945 -0.4547 0.090 Uiso 1 1 calc R . .
H31B H -0.7980 0.1117 -0.4737 0.090 Uiso 1 1 calc R . .
C32 C -0.8532(7) 0.0972(3) -0.5979(9) 0.107(3) Uani 1 1 d U . .
H32A H -0.8805 0.1201 -0.6065 0.160 Uiso 1 1 calc R . .
H32B H -0.8862 0.0774 -0.6195 0.160 Uiso 1 1 calc R . .
H32C H -0.8057 0.0975 -0.6368 0.160 Uiso 1 1 calc R . .
C33 C -0.7729(3) -0.01438(13) -0.3719(4) 0.0318(10) Uani 1 1 d . . .
H33A H -0.7461 -0.0359 -0.3462 0.038 Uiso 1 1 calc R . .
H33B H -0.7725 -0.0161 -0.4440 0.038 Uiso 1 1 calc R . .
C34 C -0.8566(3) -0.01530(17) -0.3372(4) 0.0435(13) Uani 1 1 d . . .
H34A H -0.8836 0.0069 -0.3577 0.052 Uiso 1 1 calc R . .
H34B H -0.8584 -0.0168 -0.2651 0.052 Uiso 1 1 calc R . .
C35 C -0.8961(4) -0.0485(2) -0.3821(7) 0.067(2) Uani 1 1 d . . .
H35A H -0.8628 -0.0699 -0.3729 0.080 Uiso 1 1 calc R . .
H35B H -0.9455 -0.0530 -0.3481 0.080 Uiso 1 1 calc R . .
C36 C -0.9112(5) -0.0432(3) -0.4893(7) 0.081(2) Uani 1 1 d U . .
H36A H -0.9327 -0.0653 -0.5170 0.122 Uiso 1 1 calc R . .
H36B H -0.8628 -0.0373 -0.5225 0.122 Uiso 1 1 calc R . .
H36C H -0.9480 -0.0234 -0.4982 0.122 Uiso 1 1 calc R . .
C37 C -0.7261(3) -0.13781(12) -0.5096(4) 0.0296(10) Uani 1 1 d . . .
C38 C -0.8047(3) -0.14042(14) -0.5299(4) 0.0356(10) Uani 1 1 d . . .
H38 H -0.8372 -0.1548 -0.4901 0.043 Uiso 1 1 calc R . .
C39 C -0.8347(3) -0.12197(14) -0.6079(4) 0.0369(12) Uani 1 1 d . . .
H39 H -0.8881 -0.1237 -0.6225 0.044 Uiso 1 1 calc R . .
C40 C -0.7868(3) -0.10062(13) -0.6657(4) 0.0315(10) Uani 1 1 d . . .
C41 C -0.7091(3) -0.09814(12) -0.6384(4) 0.0283(10) Uani 1 1 d . . .
H41 H -0.6758 -0.0831 -0.6753 0.034 Uiso 1 1 calc R . .
C42 C -0.8178(3) -0.07937(14) -0.7502(4) 0.0343(11) Uani 1 1 d . . .
H42A H -0.7882 -0.0566 -0.7551 0.041 Uiso 1 1 calc R . .
H42B H -0.8720 -0.0729 -0.7359 0.041 Uiso 1 1 calc R . .
C43 C -0.8548(3) -0.13465(15) -0.8465(4) 0.0393(12) Uani 1 1 d . . .
H43A H -0.8334 -0.1486 -0.7912 0.047 Uiso 1 1 calc R . .
H43B H -0.8420 -0.1478 -0.9071 0.047 Uiso 1 1 calc R . .
C44 C -0.9418(4) -0.1335(2) -0.8362(5) 0.0552(16) Uani 1 1 d . . .
H44A H -0.9651 -0.1249 -0.8978 0.066 Uiso 1 1 calc R . .
H44B H -0.9561 -0.1164 -0.7837 0.066 Uiso 1 1 calc R . .
C45 C -0.9729(5) -0.1712(2) -0.8117(6) 0.073(2) Uani 1 1 d . . .
H45A H -0.9641 -0.1763 -0.7418 0.088 Uiso 1 1 calc R . .
H45B H -0.9445 -0.1894 -0.8502 0.088 Uiso 1 1 calc R . .
C46 C -1.0596(5) -0.1742(3) -0.8342(7) 0.081(2) Uani 1 1 d U . .
H46A H -1.0795 -0.1969 -0.8083 0.121 Uiso 1 1 calc R . .
H46B H -1.0675 -0.1734 -0.9050 0.121 Uiso 1 1 calc R . .
H46C H -1.0870 -0.1540 -0.8037 0.121 Uiso 1 1 calc R . .
C47 C -0.7309(3) -0.10517(15) -0.8809(4) 0.0383(12) Uani 1 1 d . . .
H47A H -0.7046 -0.1184 -0.8278 0.046 Uiso 1 1 calc R . .
H47B H -0.7315 -0.1211 -0.9388 0.046 Uiso 1 1 calc R . .
C48 C -0.6843(3) -0.07242(18) -0.9048(5) 0.0497(15) Uani 1 1 d . . .
H48A H -0.6854 -0.0555 -0.8491 0.060 Uiso 1 1 calc R . .
H48B H -0.7069 -0.0601 -0.9621 0.060 Uiso 1 1 calc R . .
C49 C -0.6011(4) -0.0830(2) -0.9270(6) 0.0596(17) Uani 1 1 d U . .
H49A H -0.5775 -0.0934 -0.8677 0.072 Uiso 1 1 calc R . .
H49B H -0.6008 -0.1017 -0.9784 0.072 Uiso 1 1 calc R . .
C50 C -0.5540(5) -0.0515(3) -0.9600(8) 0.083(2) Uani 1 1 d U . .
H50A H -0.5008 -0.0593 -0.9718 0.125 Uiso 1 1 calc R . .
H50B H -0.5545 -0.0329 -0.9095 0.125 Uiso 1 1 calc R . .
H50C H -0.5758 -0.0418 -1.0204 0.125 Uiso 1 1 calc R . .
C51 C -0.8548(3) -0.07312(15) -0.9212(4) 0.0401(12) Uani 1 1 d . . .
H51A H -0.9083 -0.0689 -0.8986 0.048 Uiso 1 1 calc R . .
H51B H -0.8277 -0.0497 -0.9201 0.048 Uiso 1 1 calc R . .
C52 C -0.8577(3) -0.08639(16) -1.0256(5) 0.0474(13) Uani 1 1 d . . .
H52A H -0.8061 -0.0954 -1.0448 0.057 Uiso 1 1 calc R . .
H52B H -0.8945 -0.1067 -1.0304 0.057 Uiso 1 1 calc R . .
C53 C -0.8816(6) -0.0573(3) -1.0929(6) 0.079(2) Uani 1 1 d . . .
H53A H -0.8407 -0.0387 -1.0927 0.095 Uiso 1 1 calc R . .
H53B H -0.8837 -0.0675 -1.1595 0.095 Uiso 1 1 calc R . .
C54 C -0.9531(8) -0.0399(4) -1.0745(11) 0.133(5) Uani 1 1 d U . .
H54A H -0.9689 -0.0263 -1.1324 0.199 Uiso 1 1 calc R . .
H54B H -0.9474 -0.0233 -1.0192 0.199 Uiso 1 1 calc R . .
H54C H -0.9925 -0.0580 -1.0590 0.199 Uiso 1 1 calc R . .
C55 C -0.6879(3) -0.16003(12) -0.4336(4) 0.0312(10) Uani 1 1 d . . .
C56 C -0.7269(3) -0.18153(14) -0.3706(4) 0.0399(12) Uani 1 1 d . . .
H56 H -0.7817 -0.1811 -0.3694 0.048 Uiso 1 1 calc R . .
C57 C -0.6871(4) -0.20405(15) -0.3083(4) 0.0431(13) Uani 1 1 d . A .
H57 H -0.7142 -0.2199 -0.2661 0.052 Uiso 1 1 calc R . .
C58 C -0.6079(3) -0.20334(14) -0.3079(4) 0.0416(14) Uani 1 1 d . . .
C59 C -0.5716(3) -0.17980(13) -0.3731(4) 0.0365(12) Uani 1 1 d . A .
H59 H -0.5169 -0.1789 -0.3731 0.044 Uiso 1 1 calc R . .
C60 C -0.5590(4) -0.22891(15) -0.2488(5) 0.0501(16) Uani 1 1 d . A .
H60A H -0.5100 -0.2329 -0.2842 0.060 Uiso 1 1 calc R . .
H60B H -0.5860 -0.2523 -0.2451 0.060 Uiso 1 1 calc R . .
C61 C -0.6144(4) -0.21345(16) -0.0890(5) 0.0514(17) Uani 1 1 d . A .
H61A H -0.6487 -0.2318 -0.1124 0.062 Uiso 1 1 d R . .
H61B H -0.6374 -0.1907 -0.1051 0.062 Uiso 1 1 d R . .
C62 C -0.6122(5) -0.2165(2) 0.0231(6) 0.072(2) Uani 1 1 d . . .
H62A H -0.5943 -0.2408 0.0420 0.086 Uiso 1 1 calc R A .
H62B H -0.5754 -0.1987 0.0498 0.086 Uiso 1 1 calc R . .
C63 C -0.6919(6) -0.2098(2) 0.0650(6) 0.077(2) Uani 1 1 d . A .
H63A H -0.7279 -0.2276 0.0367 0.093 Uiso 1 1 calc R . .
H63B H -0.7093 -0.1856 0.0440 0.093 Uiso 1 1 calc R . .
C64 C -0.6975(7) -0.2119(3) 0.1756(7) 0.091(3) Uani 1 1 d . . .
H64A H -0.7513 -0.2088 0.1956 0.137 Uiso 1 1 calc R A .
H64B H -0.6659 -0.1928 0.2047 0.137 Uiso 1 1 calc R . .
H64C H -0.6787 -0.2354 0.1978 0.137 Uiso 1 1 calc R . .
C65 C -0.4988(3) -0.18107(15) -0.1524(4) 0.0396(12) Uani 1 1 d . A .
H65A H -0.4555 -0.1837 -0.1990 0.047 Uiso 1 1 calc R . .
H65B H -0.5351 -0.1633 -0.1804 0.047 Uiso 1 1 calc R . .
C66 C -0.4673(4) -0.16585(17) -0.0595(5) 0.0500(15) Uani 1 1 d . . .
H66A H -0.4285 -0.1825 -0.0318 0.060 Uiso 1 1 calc R A .
H66B H -0.5094 -0.1630 -0.0114 0.060 Uiso 1 1 calc R . .
C67 C -0.4299(4) -0.12911(18) -0.0797(5) 0.0524(15) Uani 1 1 d . A .
H67A H -0.3936 -0.1314 -0.1351 0.063 Uiso 1 1 calc R . .
H67B H -0.4703 -0.1116 -0.0982 0.063 Uiso 1 1 calc R . .
C68 C -0.3867(5) -0.1153(2) 0.0092(6) 0.070(2) Uani 1 1 d . . .
H68A H -0.3669 -0.0911 -0.0040 0.105 Uiso 1 1 calc R A .
H68B H -0.3436 -0.1315 0.0239 0.105 Uiso 1 1 calc R . .
H68C H -0.4218 -0.1145 0.0652 0.105 Uiso 1 1 calc R . .
Cl1 Cl -0.08185(13) -0.08070(6) -0.6573(2) 0.0929(9) Uani 1 1 d . . .
O1 O -0.1093(5) -0.0620(3) -0.5842(10) 0.169(4) Uani 1 1 d U . .
O2 O -0.0420(6) -0.0618(3) -0.7388(9) 0.151(4) Uani 1 1 d U . .
O3 O -0.1473(4) -0.09889(19) -0.6931(7) 0.117(3) Uani 1 1 d U . .
O4 O -0.0277(3) -0.10504(19) -0.6270(4) 0.0798(16) Uani 1 1 d U . .
Cl2 Cl -0.90235(8) -0.23330(4) -0.43664(15) 0.0568(4) Uani 1 1 d . . .
O5 O -0.9428(5) -0.2027(2) -0.4403(9) 0.150(3) Uani 1 1 d U . .
O6 O -0.8672(5) -0.2367(2) -0.3429(5) 0.119(3) Uani 1 1 d U . .
O7 O -0.8416(3) -0.23200(13) -0.5063(4) 0.0778(17) Uani 1 1 d . . .
O8 O -0.9434(4) -0.26560(17) -0.4506(6) 0.097(2) Uani 1 1 d . . .
Cl3 Cl -0.67095(8) 0.00202(3) -0.68000(10) 0.0385(3) Uani 1 1 d . . .
O9 O -0.7298(2) -0.01422(10) -0.6194(3) 0.0408(9) Uani 1 1 d . . .
O10 O -0.6448(3) 0.03483(13) -0.6367(4) 0.0646(14) Uani 1 1 d . . .
O11 O -0.6077(3) -0.02244(12) -0.6897(4) 0.0637(13) Uani 1 1 d . . .
O12 O -0.7014(4) 0.01008(17) -0.7739(4) 0.0838(17) Uani 1 1 d . . .
Cl4 Cl -0.67848(8) -0.10159(3) -0.20260(10) 0.0406(3) Uani 1 1 d . . .
O13 O -0.6061(3) -0.11034(14) -0.2452(5) 0.0810(18) Uani 1 1 d . . .
O14 O -0.6767(3) -0.06670(11) -0.1592(4) 0.0612(13) Uani 1 1 d U . .
O15 O -0.6963(4) -0.12809(12) -0.1314(4) 0.0739(15) Uani 1 1 d U . .
O16 O -0.7331(5) -0.10082(18) -0.2774(6) 0.112(3) Uani 1 1 d U . .
Cl5 Cl -0.23810(8) -0.19768(4) -0.13025(14) 0.0519(4) Uani 1 1 d . . .
O17 O -0.1995(5) -0.2144(2) -0.2107(6) 0.114(2) Uani 1 1 d U . .
O18 O -0.2848(6) -0.2226(3) -0.0927(9) 0.168(4) Uani 1 1 d U . .
O19 O -0.2674(7) -0.1663(3) -0.1611(8) 0.173(4) Uani 1 1 d U . .
O20 O -0.1811(6) -0.1929(3) -0.0601(8) 0.155(4) Uani 1 1 d U . .
C69' C -0.5096(8) -0.2492(4) -0.0864(10) 0.046(3) Uani 0.50 1 d PDU A 1
H69A H -0.4928 -0.2413 -0.0208 0.055 Uiso 0.50 1 calc PR A 1
H69B H -0.5509 -0.2674 -0.0784 0.055 Uiso 0.50 1 calc PR A 1
C70' C -0.4431(7) -0.2652(4) -0.1406(10) 0.062(4) Uani 0.50 1 d PD A 1
H70A H -0.4064 -0.2461 -0.1606 0.074 Uiso 0.50 1 calc PR A 1
H70B H -0.4613 -0.2779 -0.1997 0.074 Uiso 0.50 1 calc PR A 1
C71' C -0.4051(8) -0.2911(4) -0.0714(10) 0.055(3) Uani 0.50 1 d PDU A 1
H71A H -0.3815 -0.2780 -0.0160 0.066 Uiso 0.50 1 calc PR A 1
H71B H -0.4431 -0.3085 -0.0457 0.066 Uiso 0.50 1 calc PR A 1
C72' C -0.3479(9) -0.3089(4) -0.1269(10) 0.044(3) Uani 0.50 1 d PU A 1
H72D H -0.3288 -0.3298 -0.0904 0.065 Uiso 0.50 1 calc PR A 1
H72E H -0.3052 -0.2923 -0.1398 0.065 Uiso 0.50 1 calc PR A 1
H72F H -0.3702 -0.3170 -0.1888 0.065 Uiso 0.50 1 calc PR A 1
O1W O -1.0973(11) -0.0160(6) -0.2886(17) 0.151(7) Uani 0.50 1 d PU B 1
H1WA H -1.1248 -0.0348 -0.2833 0.182 Uiso 0.50 1 d PR B 1
H1WB H -1.1122 -0.0039 -0.3377 0.182 Uiso 0.50 1 d PR B 1
C69 C -0.4723(6) -0.2421(2) -0.1103(9) 0.028(2) Uani 0.50 1 d P A 2
H69C H -0.4585 -0.2362 -0.0422 0.033 Uiso 0.50 1 calc PR A 2
H69D H -0.4262 -0.2382 -0.1516 0.033 Uiso 0.50 1 calc PR A 2
C70 C -0.4979(5) -0.2829(2) -0.1170(9) 0.034(2) Uani 0.50 1 d P A 2
H70C H -0.5475 -0.2864 -0.0826 0.041 Uiso 0.50 1 calc PR A 2
H70D H -0.5049 -0.2899 -0.1861 0.041 Uiso 0.50 1 calc PR A 2
C71 C -0.4341(6) -0.3066(3) -0.0691(8) 0.039(2) Uani 0.50 1 d PDU A 2
H71C H -0.4130 -0.2937 -0.0118 0.046 Uiso 0.50 1 calc PR A 2
H71D H -0.4579 -0.3292 -0.0453 0.046 Uiso 0.50 1 calc PR A 2
C72 C -0.3664(15) -0.3163(8) -0.139(2) 0.136(14) Uani 0.50 1 d PDU A 2
H72A H -0.3240 -0.3268 -0.1012 0.204 Uiso 0.50 1 calc PR A 2
H72B H -0.3483 -0.2944 -0.1718 0.204 Uiso 0.50 1 calc PR A 2
H72C H -0.3842 -0.3337 -0.1876 0.204 Uiso 0.50 1 calc PR A 2

loop_
_atom_site_aniso_label
_atom_site_aniso_U_11
_atom_site_aniso_U_22
_atom_site_aniso_U_33
_atom_site_aniso_U_23
_atom_site_aniso_U_13
_atom_site_aniso_U_12
Zn1 0.0273(2) 0.0292(2) 0.0333(3) -0.0038(3) -0.0115(2) 0.0053(2)
Br1 0.0455(3) 0.0668(4) 0.0372(3) -0.0052(3) -0.0050(3) 0.0158(3)
N1 0.0221(17) 0.0271(18) 0.029(2) -0.0024(17) -0.0066(15) 0.0028(14)
N2 0.031(2) 0.035(2) 0.040(3) -0.005(2) -0.0113(18) 0.0063(16)
N3 0.032(2) 0.0288(19) 0.024(2) 0.0043(17) 0.0064(16) 0.0010(16)
N4 0.0286(19) 0.037(2) 0.034(2) 0.0075(19) 0.0051(17) 0.0038(16)
N5 0.0274(19) 0.0270(18) 0.030(2) -0.0023(16) -0.0097(16) 0.0035(15)
N6 0.036(2) 0.0264(18) 0.036(2) -0.0061(18) -0.0079(18) 0.0055(16)
N7 0.033(2) 0.038(2) 0.028(2) 0.0020(18) -0.0064(17) 0.0064(17)
N8 0.064(3) 0.026(2) 0.049(3) 0.002(2) -0.030(2) 0.006(2)
C1 0.029(2) 0.036(2) 0.028(3) -0.003(2) -0.0070(19) 0.0019(19)
C2 0.029(2) 0.038(3) 0.035(3) -0.005(2) -0.012(2) -0.0019(19)
C3 0.027(2) 0.044(3) 0.040(3) 0.004(2) -0.010(2) 0.008(2)
C4 0.026(2) 0.034(2) 0.031(3) 0.004(2) -0.0015(19) 0.0041(18)
C5 0.033(2) 0.035(2) 0.033(3) -0.003(2) -0.006(2) 0.0046(19)
C6 0.025(2) 0.029(2) 0.026(2) 0.0029(19) -0.0082(18) 0.0025(17)
C7 0.027(2) 0.041(3) 0.033(3) 0.000(2) -0.013(2) 0.0029(19)
C8 0.035(3) 0.031(2) 0.035(3) -0.013(2) -0.007(2) 0.0021(19)
C9 0.027(2) 0.029(2) 0.029(2) 0.001(2) -0.0019(19) -0.0021(18)
C10 0.026(2) 0.031(2) 0.028(2) 0.000(2) -0.0031(19) 0.0019(17)
C11 0.028(2) 0.039(3) 0.035(3) 0.010(2) 0.001(2) 0.0028(19)
C12 0.031(2) 0.040(3) 0.053(3) 0.009(3) 0.006(2) -0.002(2)
C13 0.031(3) 0.060(4) 0.057(4) 0.007(3) 0.000(3) 0.004(2)
C14 0.070(5) 0.065(4) 0.083(6) -0.004(4) -0.021(4) -0.009(4)
C15 0.083(6) 0.081(6) 0.092(7) -0.017(5) -0.024(5) -0.019(4)
C16 0.046(3) 0.044(3) 0.034(3) 0.015(2) 0.004(2) 0.009(2)
C17 0.050(3) 0.047(3) 0.036(3) 0.012(3) 0.005(2) 0.002(2)
C18 0.064(4) 0.084(5) 0.046(4) 0.019(4) -0.011(3) 0.003(4)
C19 0.083(4) 0.096(4) 0.065(4) 0.002(4) -0.004(3) 0.001(4)
C20 0.034(2) 0.036(2) 0.039(3) 0.007(2) 0.001(2) 0.0098(19)
C21 0.044(3) 0.046(3) 0.052(4) 0.008(3) 0.018(3) 0.015(2)
C22 0.046(3) 0.054(4) 0.048(4) 0.003(3) 0.002(3) 0.014(3)
C23 0.065(4) 0.062(4) 0.056(4) -0.007(4) 0.007(3) 0.021(3)
C24 0.030(2) 0.023(2) 0.025(2) 0.0024(18) 0.0053(19) -0.0027(17)
C25 0.051(3) 0.039(3) 0.025(3) -0.001(2) 0.005(2) -0.007(2)
C26 0.064(3) 0.050(3) 0.027(3) -0.006(3) -0.003(3) -0.010(3)
C27 0.096(4) 0.093(4) 0.077(4) -0.011(4) -0.012(4) -0.028(4)
C28 0.113(4) 0.115(4) 0.104(4) -0.003(3) -0.003(3) -0.004(3)
C29 0.030(2) 0.029(2) 0.042(3) -0.006(2) 0.007(2) 0.0073(18)
C30 0.036(3) 0.034(3) 0.049(3) 0.006(2) 0.004(2) 0.008(2)
C31 0.064(4) 0.046(3) 0.114(7) 0.010(4) -0.031(4) 0.018(3)
C32 0.110(4) 0.102(4) 0.107(4) 0.011(3) -0.011(3) 0.006(3)
C33 0.032(2) 0.031(2) 0.032(3) -0.003(2) 0.004(2) -0.0063(19)
C34 0.038(3) 0.057(3) 0.036(3) -0.002(3) 0.012(2) -0.018(2)
C35 0.048(4) 0.062(4) 0.090(6) -0.012(4) 0.011(4) -0.024(3)
C36 0.075(3) 0.087(3) 0.082(4) -0.008(3) -0.002(3) -0.003(3)
C37 0.034(2) 0.028(2) 0.027(3) 0.004(2) -0.011(2) -0.0008(17)
C38 0.029(2) 0.042(3) 0.037(3) 0.005(3) -0.003(2) -0.0040(18)
C39 0.028(2) 0.044(3) 0.039(3) 0.006(2) -0.008(2) 0.005(2)
C40 0.031(2) 0.031(2) 0.033(3) 0.000(2) -0.008(2) 0.0081(18)
C41 0.032(2) 0.022(2) 0.030(3) -0.0009(19) -0.007(2) 0.0017(17)
C42 0.034(2) 0.036(3) 0.033(3) 0.000(2) -0.010(2) 0.004(2)
C43 0.045(3) 0.042(3) 0.031(3) 0.002(2) -0.001(2) -0.005(2)
C44 0.047(3) 0.080(5) 0.039(3) 0.005(3) -0.004(3) -0.016(3)
C45 0.085(5) 0.090(6) 0.044(4) 0.018(4) -0.006(4) -0.045(4)
C46 0.072(4) 0.090(4) 0.081(4) 0.006(4) -0.002(3) -0.029(3)
C47 0.039(3) 0.041(3) 0.035(3) -0.001(2) -0.001(2) 0.007(2)
C48 0.045(3) 0.061(4) 0.043(4) -0.010(3) -0.001(3) -0.007(3)
C49 0.050(3) 0.073(3) 0.056(3) -0.001(2) -0.004(2) -0.005(2)
C50 0.068(4) 0.093(4) 0.088(4) -0.013(4) 0.007(3) -0.024(3)
C51 0.039(3) 0.044(3) 0.038(3) 0.003(2) -0.011(2) 0.004(2)
C52 0.053(3) 0.054(3) 0.035(3) 0.002(3) -0.008(3) -0.007(2)
C53 0.107(7) 0.090(6) 0.041(4) 0.011(4) -0.024(4) -0.005(5)
C54 0.133(5) 0.139(5) 0.127(5) 0.005(3) -0.003(3) 0.009(3)
C55 0.036(2) 0.024(2) 0.034(3) -0.005(2) -0.016(2) 0.0035(18)
C56 0.041(3) 0.036(3) 0.043(3) 0.003(2) -0.016(3) -0.005(2)
C57 0.063(4) 0.033(3) 0.034(3) 0.003(2) -0.015(3) -0.006(2)
C58 0.057(3) 0.027(2) 0.041(3) 0.000(2) -0.024(3) 0.005(2)
C59 0.042(3) 0.030(2) 0.037(3) 0.000(2) -0.019(2) 0.007(2)
C60 0.078(4) 0.030(3) 0.042(3) 0.000(2) -0.027(3) 0.011(3)
C61 0.076(4) 0.038(3) 0.040(3) 0.006(3) -0.028(3) -0.022(3)
C62 0.102(6) 0.064(4) 0.051(4) 0.021(4) -0.035(4) -0.036(4)
C63 0.122(7) 0.069(5) 0.040(4) 0.014(4) -0.020(4) -0.021(5)
C64 0.127(8) 0.094(7) 0.053(5) 0.024(5) -0.017(5) -0.014(6)
C65 0.038(3) 0.040(3) 0.041(3) 0.000(2) -0.010(2) 0.003(2)
C66 0.062(4) 0.046(3) 0.042(3) -0.007(3) -0.010(3) -0.007(3)
C67 0.051(3) 0.058(4) 0.048(4) -0.004(3) -0.004(3) -0.010(3)
C68 0.082(5) 0.063(4) 0.064(5) -0.014(4) -0.011(4) -0.035(4)
Cl1 0.0682(11) 0.0720(12) 0.138(2) 0.0346(14) -0.0507(14) -0.0124(10)
O1 0.084(5) 0.182(7) 0.243(9) -0.061(7) 0.002(6) 0.048(5)
O2 0.154(6) 0.116(6) 0.185(8) 0.061(6) -0.022(6) -0.032(5)
O3 0.102(4) 0.102(4) 0.147(6) 0.055(4) -0.069(4) -0.040(3)
O4 0.051(3) 0.123(4) 0.066(3) 0.005(3) -0.005(3) 0.010(3)
Cl2 0.0397(7) 0.0462(7) 0.0846(13) -0.0182(8) 0.0072(8) -0.0070(6)
O5 0.108(5) 0.100(5) 0.243(9) 0.018(6) 0.066(6) 0.037(4)
O6 0.134(5) 0.157(6) 0.066(4) -0.019(4) -0.009(4) -0.066(5)
O7 0.092(4) 0.060(3) 0.082(4) 0.009(3) 0.039(3) 0.009(3)
O8 0.095(4) 0.087(4) 0.109(5) 0.017(4) -0.030(4) -0.051(3)
Cl3 0.0558(7) 0.0345(6) 0.0252(6) 0.0008(5) 0.0097(6) -0.0039(5)
O9 0.0414(19) 0.043(2) 0.038(2) 0.0027(17) 0.0049(16) -0.0077(16)
O10 0.087(3) 0.055(3) 0.051(3) -0.017(2) 0.035(3) -0.031(2)
O11 0.055(2) 0.052(2) 0.085(4) 0.007(3) 0.029(3) 0.0025(19)
O12 0.129(5) 0.085(4) 0.038(3) 0.014(3) -0.008(3) 0.009(4)
Cl4 0.0570(8) 0.0323(6) 0.0325(7) 0.0012(5) -0.0039(6) 0.0036(5)
O13 0.077(4) 0.060(3) 0.105(5) 0.009(3) 0.041(3) 0.014(3)
O14 0.094(3) 0.035(2) 0.054(3) -0.005(2) 0.003(2) -0.002(2)
O15 0.107(4) 0.043(2) 0.071(4) 0.009(2) 0.025(3) -0.006(2)
O16 0.132(5) 0.088(4) 0.114(5) -0.023(4) -0.077(4) 0.038(4)
Cl5 0.0486(8) 0.0393(7) 0.0679(10) 0.0021(7) 0.0016(8) 0.0120(6)
O17 0.154(6) 0.102(5) 0.087(5) 0.001(4) -0.003(4) 0.050(4)
O18 0.131(6) 0.186(7) 0.188(8) 0.065(7) 0.015(6) -0.051(6)
O19 0.213(8) 0.137(6) 0.169(8) 0.047(6) 0.020(6) 0.114(6)
O20 0.150(6) 0.153(7) 0.163(8) -0.029(6) -0.071(6) -0.006(5)
C69' 0.050(5) 0.044(5) 0.045(5) 0.005(4) -0.007(4) 0.004(4)
C70' 0.061(8) 0.076(10) 0.048(8) 0.012(8) -0.003(7) 0.003(8)
C71' 0.055(5) 0.051(5) 0.059(5) 0.007(4) -0.007(4) 0.006(4)
C72' 0.058(5) 0.033(4) 0.040(5) 0.002(4) -0.014(4) 0.007(4)
O1W 0.152(8) 0.148(8) 0.153(8) 0.010(5) 0.005(5) 0.009(5)
C69 0.017(4) 0.024(5) 0.041(6) 0.019(4) -0.007(4) 0.002(4)
C70 0.029(4) 0.021(4) 0.052(7) 0.018(4) -0.009(4) 0.000(3)
C71 0.046(4) 0.028(4) 0.042(4) 0.012(4) -0.011(4) 0.003(4)
C72 0.138(15) 0.133(15) 0.138(15) 0.005(5) -0.004(5) 0.001(5)

loop_
_atom_type_symbol
_atom_type_description
_atom_type_scat_dispersion_real
_atom_type_scat_dispersion_imag
_atom_type_scat_source
C C 0.0033 0.0016 'International Tables Vol C Tables 4.2.6.8 and 6.1.1.4'
H H 0.0000 0.0000 'International Tables Vol C Tables 4.2.6.8 and 6.1.1.4'
N N 0.0061 0.0033 'International Tables Vol C Tables 4.2.6.8 and 6.1.1.4'
O O 0.0106 0.0060 'International Tables Vol C Tables 4.2.6.8 and 6.1.1.4'
Cl Cl 0.1484 0.1585 'International Tables Vol C Tables 4.2.6.8 and 6.1.1.4'
Zn Zn 0.2839 1.4301 'International Tables Vol C Tables 4.2.6.8 and 6.1.1.4'
Br Br -0.2901 2.4595 'International Tables Vol C Tables 4.2.6.8 and 6.1.1.4'

loop_
_geom_angle_atom_site_label_1
_geom_angle_atom_site_label_2
_geom_angle_atom_site_label_3
_geom_angle
_geom_angle_site_symmetry_1
_geom_angle_site_symmetry_3
_geom_angle_publ_flag
N1 Zn1 N6 107.56(16) . . ?
N1 Zn1 N5 98.64(14) . . ?
N6 Zn1 N5 77.07(15) . . ?
N1 Zn1 N2 76.77(15) . . ?
N6 Zn1 N2 91.01(17) . . ?
N5 Zn1 N2 165.43(18) . . ?
N1 Zn1 Br1 124.50(11) . . ?
N6 Zn1 Br1 127.76(11) . . ?
N5 Zn1 Br1 97.56(12) . . ?
N2 Zn1 Br1 96.38(13) . . ?
C10 N1 C6 117.9(4) . . ?
C10 N1 Zn1 126.2(3) . . ?
C6 N1 Zn1 115.6(3) . . ?
C1 N2 C5 119.6(4) . . ?
C1 N2 Zn1 115.5(3) . . ?
C5 N2 Zn1 124.9(3) . . ?
C24 N3 C33 108.0(3) . . ?
C24 N3 C25 111.0(4) . . ?
C33 N3 C25 109.0(4) . . ?
C24 N3 C29 108.3(3) . . ?
C33 N3 C29 111.0(4) . . ?
C25 N3 C29 109.6(4) . . ?
C12 N4 C20 111.5(4) . . ?
C12 N4 C16 106.2(4) . . ?
C20 N4 C16 110.9(4) . . ?
C12 N4 C11 111.4(4) . . ?
C20 N4 C11 105.4(4) . . ?
C16 N4 C11 111.5(4) . . ?
C41 N5 C37 120.0(4) . . ?
C41 N5 Zn1 125.2(3) . . ?
C37 N5 Zn1 114.4(3) . . ?
C59 N6 C55 117.2(5) . . ?
C59 N6 Zn1 126.0(4) . . ?
C55 N6 Zn1 116.5(3) . . ?
C43 N7 C51 111.1(4) . . ?
C43 N7 C42 111.8(4) . . ?
C51 N7 C42 106.3(4) . . ?
C43 N7 C47 106.8(4) . . ?
C51 N7 C47 110.4(4) . . ?
C42 N7 C47 110.5(4) . . ?
C65 N8 C61 111.2(4) . . ?
C65 N8 C60 107.6(5) . . ?
C61 N8 C60 108.3(5) . . ?
C65 N8 C69' 124.0(7) . . ?
C61 N8 C69' 95.0(7) . . ?
C60 N8 C69' 109.5(6) . . ?
C65 N8 C69 101.2(5) . . ?
C61 N8 C69 121.9(6) . . ?
C60 N8 C69 105.8(6) . . ?
C69' N8 C69 28.6(5) . . ?
N2 C1 C2 121.7(4) . . ?
N2 C1 C6 115.0(4) . . ?
C2 C1 C6 123.2(4) . . ?
C3 C2 C1 118.5(5) . . ?
C3 C2 H2 120.7 . . ?
C1 C2 H2 120.7 . . ?
C2 C3 C4 120.6(4) . . ?
C2 C3 H3 119.7 . . ?
C4 C3 H3 119.7 . . ?
C5 C4 C3 116.9(4) . . ?
C5 C4 C11 119.4(5) . . ?
C3 C4 C11 123.5(4) . . ?
N2 C5 C4 122.6(5) . . ?
N2 C5 H5 118.7 . . ?
C4 C5 H5 118.7 . . ?
N1 C6 C7 121.7(4) . . ?
N1 C6 C1 115.8(4) . . ?
C7 C6 C1 122.5(4) . . ?
C6 C7 C8 119.8(4) . . ?
C6 C7 H7 120.1 . . ?
C8 C7 H7 120.1 . . ?
C7 C8 C9 118.8(4) . . ?
C7 C8 H8 120.6 . . ?
C9 C8 H8 120.6 . . ?
C10 C9 C8 117.5(4) . . ?
C10 C9 C24 121.2(4) . . ?
C8 C9 C24 120.9(4) . . ?
N1 C10 C9 124.0(4) . . ?
N1 C10 H10 118.0 . . ?
C9 C10 H10 118.0 . . ?
C4 C11 N4 116.5(4) . . ?
C4 C11 H11A 108.2 . . ?
N4 C11 H11A 108.2 . . ?
C4 C11 H11B 108.2 . . ?
N4 C11 H11B 108.2 . . ?
H11A C11 H11B 107.3 . . ?
C13 C12 N4 116.4(5) . . ?
C13 C12 H12A 108.2 . . ?
N4 C12 H12A 108.2 . . ?
C13 C12 H12B 108.2 . . ?
N4 C12 H12B 108.2 . . ?
H12A C12 H12B 107.3 . . ?
C14 C13 C12 110.8(6) . . ?
C14 C13 H13A 109.5 . . ?
C12 C13 H13A 109.5 . . ?
C14 C13 H13B 109.5 . . ?
C12 C13 H13B 109.5 . . ?
H13A C13 H13B 108.1 . . ?
C13 C14 C15 112.9(7) . . ?
C13 C14 H14A 109.0 . . ?
C15 C14 H14A 109.0 . . ?
C13 C14 H14B 109.0 . . ?
C15 C14 H14B 109.0 . . ?
H14A C14 H14B 107.8 . . ?
C14 C15 H15A 109.5 . . ?
C14 C15 H15B 109.5 . . ?
H15A C15 H15B 109.5 . . ?
C14 C15 H15C 109.5 . . ?
H15A C15 H15C 109.5 . . ?
H15B C15 H15C 109.5 . . ?
C17 C16 N4 116.3(4) . . ?
C17 C16 H16A 108.2 . . ?
N4 C16 H16A 108.2 . . ?
C17 C16 H16B 108.2 . . ?
N4 C16 H16B 108.2 . . ?
H16A C16 H16B 107.4 . . ?
C16 C17 C18 109.4(5) . . ?
C16 C17 H17A 109.8 . . ?
C18 C17 H17A 109.8 . . ?
C16 C17 H17B 109.8 . . ?
C18 C17 H17B 109.8 . . ?
H17A C17 H17B 108.2 . . ?
C19 C18 C17 113.2(7) . . ?
C19 C18 H18A 108.9 . . ?
C17 C18 H18A 108.9 . . ?
C19 C18 H18B 108.9 . . ?
C17 C18 H18B 108.9 . . ?
H18A C18 H18B 107.7 . . ?
C18 C19 H19A 109.5 . . ?
C18 C19 H19B 109.5 . . ?
H19A C19 H19B 109.5 . . ?
C18 C19 H19C 109.5 . . ?
H19A C19 H19C 109.5 . . ?
H19B C19 H19C 109.5 . . ?
C21 C20 N4 115.8(4) . . ?
C21 C20 H20A 108.3 . . ?
N4 C20 H20A 108.3 . . ?
C21 C20 H20B 108.3 . . ?
N4 C20 H20B 108.3 . . ?
H20A C20 H20B 107.4 . . ?
C20 C21 C22 109.8(5) . . ?
C20 C21 H21A 109.7 . . ?
C22 C21 H21A 109.7 . . ?
C20 C21 H21B 109.7 . . ?
C22 C21 H21B 109.7 . . ?
H21A C21 H21B 108.2 . . ?
C23 C22 C21 112.6(5) . . ?
C23 C22 H22A 109.1 . . ?
C21 C22 H22A 109.1 . . ?
C23 C22 H22B 109.1 . . ?
C21 C22 H22B 109.1 . . ?
H22A C22 H22B 107.8 . . ?
C22 C23 H23A 109.5 . . ?
C22 C23 H23B 109.5 . . ?
H23A C23 H23B 109.5 . . ?
C22 C23 H23C 109.5 . . ?
H23A C23 H23C 109.5 . . ?
H23B C23 H23C 109.5 . . ?
C9 C24 N3 116.9(4) . . ?
C9 C24 H24A 108.1 . . ?
N3 C24 H24A 108.1 . . ?
C9 C24 H24B 108.1 . . ?
N3 C24 H24B 108.1 . . ?
H24A C24 H24B 107.3 . . ?
N3 C25 C26 114.7(4) . . ?
N3 C25 H25A 108.6 . . ?
C26 C25 H25A 108.6 . . ?
N3 C25 H25B 108.6 . . ?
C26 C25 H25B 108.6 . . ?
H25A C25 H25B 107.6 . . ?
C25 C26 C27 109.6(5) . . ?
C25 C26 H26A 109.8 . . ?
C27 C26 H26A 109.8 . . ?
C25 C26 H26B 109.8 . . ?
C27 C26 H26B 109.8 . . ?
H26A C26 H26B 108.2 . . ?
C28 C27 C26 112.4(8) . . ?
C28 C27 H27A 109.1 . . ?
C26 C27 H27A 109.1 . . ?
C28 C27 H27B 109.1 . . ?
C26 C27 H27B 109.1 . . ?
H27A C27 H27B 107.9 . . ?
C27 C28 H28A 109.5 . . ?
C27 C28 H28B 109.5 . . ?
H28A C28 H28B 109.5 . . ?
C27 C28 H28C 109.5 . . ?
H28A C28 H28C 109.5 . . ?
H28B C28 H28C 109.5 . . ?
C30 C29 N3 116.4(4) . . ?
C30 C29 H29A 108.2 . . ?
N3 C29 H29A 108.2 . . ?
C30 C29 H29B 108.2 . . ?
N3 C29 H29B 108.2 . . ?
H29A C29 H29B 107.3 . . ?
C29 C30 C31 110.6(5) . . ?
C29 C30 H30A 109.5 . . ?
C31 C30 H30A 109.5 . . ?
C29 C30 H30B 109.5 . . ?
C31 C30 H30B 109.5 . . ?
H30A C30 H30B 108.1 . . ?
C32 C31 C30 112.1(8) . . ?
C32 C31 H31A 109.2 . . ?
C30 C31 H31A 109.2 . . ?
C32 C31 H31B 109.2 . . ?
C30 C31 H31B 109.2 . . ?
H31A C31 H31B 107.9 . . ?
C31 C32 H32A 109.5 . . ?
C31 C32 H32B 109.5 . . ?
H32A C32 H32B 109.5 . . ?
C31 C32 H32C 109.5 . . ?
H32A C32 H32C 109.5 . . ?
H32B C32 H32C 109.5 . . ?
N3 C33 C34 115.5(4) . . ?
N3 C33 H33A 108.4 . . ?
C34 C33 H33A 108.4 . . ?
N3 C33 H33B 108.4 . . ?
C34 C33 H33B 108.4 . . ?
H33A C33 H33B 107.5 . . ?
C33 C34 C35 108.4(5) . . ?
C33 C34 H34A 110.0 . . ?
C35 C34 H34A 110.0 . . ?
C33 C34 H34B 110.0 . . ?
C35 C34 H34B 110.0 . . ?
H34A C34 H34B 108.4 . . ?
C36 C35 C34 111.3(7) . . ?
C36 C35 H35A 109.4 . . ?
C34 C35 H35A 109.4 . . ?
C36 C35 H35B 109.4 . . ?
C34 C35 H35B 109.4 . . ?
H35A C35 H35B 108.0 . . ?
C35 C36 H36A 109.5 . . ?
C35 C36 H36B 109.5 . . ?
H36A C36 H36B 109.5 . . ?
C35 C36 H36C 109.5 . . ?
H36A C36 H36C 109.5 . . ?
H36B C36 H36C 109.5 . . ?
N5 C37 C38 120.5(4) . . ?
N5 C37 C55 116.8(4) . . ?
C38 C37 C55 122.5(4) . . ?
C39 C38 C37 119.4(5) . . ?
C39 C38 H38 120.3 . . ?
C37 C38 H38 120.3 . . ?
C38 C39 C40 120.1(5) . . ?
C38 C39 H39 120.0 . . ?
C40 C39 H39 120.0 . . ?
C39 C40 C41 117.3(4) . . ?
C39 C40 C42 121.5(4) . . ?
C41 C40 C42 121.1(5) . . ?
N5 C41 C40 122.6(5) . . ?
N5 C41 H41 118.7 . . ?
C40 C41 H41 118.7 . . ?
C40 C42 N7 115.7(4) . . ?
C40 C42 H42A 108.3 . . ?
N7 C42 H42A 108.3 . . ?
C40 C42 H42B 108.3 . . ?
N7 C42 H42B 108.3 . . ?
H42A C42 H42B 107.4 . . ?
N7 C43 C44 115.3(5) . . ?
N7 C43 H43A 108.5 . . ?
C44 C43 H43A 108.5 . . ?
N7 C43 H43B 108.5 . . ?
C44 C43 H43B 108.5 . . ?
H43A C43 H43B 107.5 . . ?
C43 C44 C45 110.1(6) . . ?
C43 C44 H44A 109.6 . . ?
C45 C44 H44A 109.6 . . ?
C43 C44 H44B 109.6 . . ?
C45 C44 H44B 109.6 . . ?
H44A C44 H44B 108.2 . . ?
C44 C45 C46 111.4(7) . . ?
C44 C45 H45A 109.3 . . ?
C46 C45 H45A 109.3 . . ?
C44 C45 H45B 109.3 . . ?
C46 C45 H45B 109.3 . . ?
H45A C45 H45B 108.0 . . ?
C45 C46 H46A 109.5 . . ?
C45 C46 H46B 109.5 . . ?
H46A C46 H46B 109.5 . . ?
C45 C46 H46C 109.5 . . ?
H46A C46 H46C 109.5 . . ?
H46B C46 H46C 109.5 . . ?
C48 C47 N7 116.0(5) . . ?
C48 C47 H47A 108.3 . . ?
N7 C47 H47A 108.3 . . ?
C48 C47 H47B 108.3 . . ?
N7 C47 H47B 108.3 . . ?
H47A C47 H47B 107.4 . . ?
C47 C48 C49 110.2(6) . . ?
C47 C48 H48A 109.6 . . ?
C49 C48 H48A 109.6 . . ?
C47 C48 H48B 109.6 . . ?
C49 C48 H48B 109.6 . . ?
H48A C48 H48B 108.1 . . ?
C50 C49 C48 112.1(7) . . ?
C50 C49 H49A 109.2 . . ?
C48 C49 H49A 109.2 . . ?
C50 C49 H49B 109.2 . . ?
C48 C49 H49B 109.2 . . ?
H49A C49 H49B 107.9 . . ?
C49 C50 H50A 109.5 . . ?
C49 C50 H50B 109.5 . . ?
H50A C50 H50B 109.5 . . ?
C49 C50 H50C 109.5 . . ?
H50A C50 H50C 109.5 . . ?
H50B C50 H50C 109.5 . . ?
C52 C51 N7 115.2(5) . . ?
C52 C51 H51A 108.5 . . ?
N7 C51 H51A 108.5 . . ?
C52 C51 H51B 108.5 . . ?
N7 C51 H51B 108.5 . . ?
H51A C51 H51B 107.5 . . ?
C53 C52 C51 111.2(6) . . ?
C53 C52 H52A 109.4 . . ?
C51 C52 H52A 109.4 . . ?
C53 C52 H52B 109.4 . . ?
C51 C52 H52B 109.4 . . ?
H52A C52 H52B 108.0 . . ?
C54 C53 C52 117.8(10) . . ?
C54 C53 H53A 107.9 . . ?
C52 C53 H53A 107.9 . . ?
C54 C53 H53B 107.9 . . ?
C52 C53 H53B 107.9 . . ?
H53A C53 H53B 107.2 . . ?
C53 C54 H54A 109.5 . . ?
C53 C54 H54B 109.5 . . ?
H54A C54 H54B 109.5 . . ?
C53 C54 H54C 109.5 . . ?
H54A C54 H54C 109.5 . . ?
H54B C54 H54C 109.5 . . ?
C56 C55 N6 122.2(4) . . ?
C56 C55 C37 123.4(4) . . ?
N6 C55 C37 114.3(4) . . ?
C55 C56 C57 120.0(5) . . ?
C55 C56 H56 120.0 . . ?
C57 C56 H56 120.0 . . ?
C58 C57 C56 119.4(5) . . ?
C58 C57 H57 120.3 . . ?
C56 C57 H57 120.3 . . ?
C57 C58 C59 117.3(5) . . ?
C57 C58 C60 123.5(6) . . ?
C59 C58 C60 118.9(5) . . ?
N6 C59 C58 123.8(5) . . ?
N6 C59 H59 118.1 . . ?
C58 C59 H59 118.1 . . ?
C58 C60 N8 116.0(5) . . ?
C58 C60 H60A 108.3 . . ?
N8 C60 H60A 108.3 . . ?
C58 C60 H60B 108.3 . . ?
N8 C60 H60B 108.3 . . ?
H60A C60 H60B 107.4 . . ?
N8 C61 C62 118.8(6) . . ?
N8 C61 H61A 107.4 . . ?
C62 C61 H61A 107.2 . . ?
N8 C61 H61B 108.1 . . ?
C62 C61 H61B 107.7 . . ?
H61A C61 H61B 107.1 . . ?
C63 C62 C61 110.0(7) . . ?
C63 C62 H62A 109.7 . . ?
C61 C62 H62A 109.7 . . ?
C63 C62 H62B 109.7 . . ?
C61 C62 H62B 109.7 . . ?
H62A C62 H62B 108.2 . . ?
C62 C63 C64 115.3(8) . . ?
C62 C63 H63A 108.5 . . ?
C64 C63 H63A 108.5 . . ?
C62 C63 H63B 108.5 . . ?
C64 C63 H63B 108.5 . . ?
H63A C63 H63B 107.5 . . ?
C63 C64 H64A 109.5 . . ?
C63 C64 H64B 109.5 . . ?
H64A C64 H64B 109.5 . . ?
C63 C64 H64C 109.5 . . ?
H64A C64 H64C 109.5 . . ?
H64B C64 H64C 109.5 . . ?
C66 C65 N8 116.8(5) . . ?
C66 C65 H65A 108.1 . . ?
N8 C65 H65A 108.1 . . ?
C66 C65 H65B 108.1 . . ?
N8 C65 H65B 108.1 . . ?
H65A C65 H65B 107.3 . . ?
C65 C66 C67 109.6(5) . . ?
C65 C66 H66A 109.7 . . ?
C67 C66 H66A 109.7 . . ?
C65 C66 H66B 109.7 . . ?
C67 C66 H66B 109.7 . . ?
H66A C66 H66B 108.2 . . ?
C68 C67 C66 111.3(6) . . ?
C68 C67 H67A 109.4 . . ?
C66 C67 H67A 109.4 . . ?
C68 C67 H67B 109.4 . . ?
C66 C67 H67B 109.4 . . ?
H67A C67 H67B 108.0 . . ?
C67 C68 H68A 109.5 . . ?
C67 C68 H68B 109.5 . . ?
H68A C68 H68B 109.5 . . ?
C67 C68 H68C 109.5 . . ?
H68A C68 H68C 109.5 . . ?
H68B C68 H68C 109.5 . . ?
O1 Cl1 O4 111.6(6) . . ?
O1 Cl1 O3 103.2(6) . . ?
O4 Cl1 O3 110.0(4) . . ?
O1 Cl1 O2 119.5(8) . . ?
O4 Cl1 O2 102.7(5) . . ?
O3 Cl1 O2 109.7(6) . . ?
O5 Cl2 O8 117.0(5) . . ?
O5 Cl2 O7 109.6(5) . . ?
O8 Cl2 O7 108.2(4) . . ?
O5 Cl2 O6 109.5(7) . . ?
O8 Cl2 O6 105.2(4) . . ?
O7 Cl2 O6 106.9(4) . . ?
O12 Cl3 O10 108.3(4) . . ?
O12 Cl3 O11 109.5(4) . . ?
O10 Cl3 O11 109.7(3) . . ?
O12 Cl3 O9 110.2(3) . . ?
O10 Cl3 O9 109.9(2) . . ?
O11 Cl3 O9 109.2(3) . . ?
O16 Cl4 O15 111.8(5) . . ?
O16 Cl4 O13 107.6(5) . . ?
O15 Cl4 O13 108.4(3) . . ?
O16 Cl4 O14 107.6(3) . . ?
O15 Cl4 O14 110.3(3) . . ?
O13 Cl4 O14 111.1(3) . . ?
O18 Cl5 O19 119.7(7) . . ?
O18 Cl5 O20 104.6(7) . . ?
O19 Cl5 O20 112.2(8) . . ?
O18 Cl5 O17 106.4(7) . . ?
O19 Cl5 O17 108.0(6) . . ?
O20 Cl5 O17 104.8(6) . . ?
C70' C69' N8 108.0(10) . . ?
C70' C69' H69A 110.1 . . ?
N8 C69' H69A 110.1 . . ?
C70' C69' H69B 110.1 . . ?
N8 C69' H69B 110.1 . . ?
H69A C69' H69B 108.4 . . ?
C69' C70' C71' 106.1(10) . . ?
C69' C70' H70A 110.5 . . ?
C71' C70' H70A 110.5 . . ?
C69' C70' H70B 110.5 . . ?
C71' C70' H70B 110.5 . . ?
H70A C70' H70B 108.7 . . ?
C72' C71' C70' 105.5(11) . . ?
C72' C71' H71A 110.6 . . ?
C70' C71' H71A 110.6 . . ?
C72' C71' H71B 110.6 . . ?
C70' C71' H71B 110.6 . . ?
H71A C71' H71B 108.8 . . ?
H1WA O1W H1WB 109.5 . . ?
N8 C69 C70 110.2(7) . . ?
N8 C69 H69C 109.6 . . ?
C70 C69 H69C 109.6 . . ?
N8 C69 H69D 109.6 . . ?
C70 C69 H69D 109.6 . . ?
H69C C69 H69D 108.1 . . ?
C71 C70 C69 108.5(8) . . ?
C71 C70 H70C 110.0 . . ?
C69 C70 H70C 110.0 . . ?
C71 C70 H70D 110.0 . . ?
C69 C70 H70D 110.0 . . ?
H70C C70 H70D 108.4 . . ?
C72 C71 C70 114.0(16) . . ?
C72 C71 H71C 108.8 . . ?
C70 C71 H71C 108.8 . . ?
C72 C71 H71D 108.8 . . ?
C70 C71 H71D 108.8 . . ?
H71C C71 H71D 107.7 . . ?
C71 C72 H72A 109.5 . . ?
C71 C72 H72B 109.5 . . ?
H72A C72 H72B 109.5 . . ?
C71 C72 H72C 109.5 . . ?
H72A C72 H72C 109.5 . . ?
H72B C72 H72C 109.5 . . ?

loop_
_geom_bond_atom_site_label_1
_geom_bond_atom_site_label_2
_geom_bond_distance
_geom_bond_site_symmetry_2
_geom_bond_publ_flag
Zn1 N1 2.107(4) . ?
Zn1 N6 2.115(4) . ?
Zn1 N5 2.157(4) . ?
Zn1 N2 2.158(4) . ?
Zn1 Br1 2.3746(9) . ?
N1 C10 1.333(6) . ?
N1 C6 1.350(6) . ?
N2 C1 1.333(7) . ?
N2 C5 1.347(6) . ?
N3 C24 1.515(6) . ?
N3 C33 1.523(6) . ?
N3 C25 1.523(7) . ?
N3 C29 1.527(6) . ?
N4 C12 1.520(7) . ?
N4 C20 1.520(6) . ?
N4 C16 1.530(7) . ?
N4 C11 1.532(6) . ?
N5 C41 1.325(6) . ?
N5 C37 1.353(6) . ?
N6 C59 1.334(6) . ?
N6 C55 1.361(6) . ?
N7 C43 1.515(7) . ?
N7 C51 1.521(7) . ?
N7 C42 1.533(7) . ?
N7 C47 1.545(7) . ?
N8 C65 1.510(7) . ?
N8 C61 1.514(9) . ?
N8 C60 1.523(8) . ?
N8 C69' 1.542(13) . ?
N8 C69 1.575(10) . ?
C1 C2 1.386(7) . ?
C1 C6 1.495(6) . ?
C2 C3 1.381(7) . ?
C2 H2 0.9500 . ?
C3 C4 1.394(8) . ?
C3 H3 0.9500 . ?
C4 C5 1.388(7) . ?
C4 C11 1.496(7) . ?
C5 H5 0.9500 . ?
C6 C7 1.378(7) . ?
C7 C8 1.381(7) . ?
C7 H7 0.9500 . ?
C8 C9 1.396(7) . ?
C8 H8 0.9500 . ?
C9 C10 1.383(7) . ?
C9 C24 1.508(6) . ?
C10 H10 0.9500 . ?
C11 H11A 0.9900 . ?
C11 H11B 0.9900 . ?
C12 C13 1.517(9) . ?
C12 H12A 0.9900 . ?
C12 H12B 0.9900 . ?
C13 C14 1.508(9) . ?
C13 H13A 0.9900 . ?
C13 H13B 0.9900 . ?
C14 C15 1.530(13) . ?
C14 H14A 0.9900 . ?
C14 H14B 0.9900 . ?
C15 H15A 0.9800 . ?
C15 H15B 0.9800 . ?
C15 H15C 0.9800 . ?
C16 C17 1.501(9) . ?
C16 H16A 0.9900 . ?
C16 H16B 0.9900 . ?
C17 C18 1.528(9) . ?
C17 H17A 0.9900 . ?
C17 H17B 0.9900 . ?
C18 C19 1.524(12) . ?
C18 H18A 0.9900 . ?
C18 H18B 0.9900 . ?
C19 H19A 0.9800 . ?
C19 H19B 0.9800 . ?
C19 H19C 0.9800 . ?
C20 C21 1.505(8) . ?
C20 H20A 0.9900 . ?
C20 H20B 0.9900 . ?
C21 C22 1.536(8) . ?
C21 H21A 0.9900 . ?
C21 H21B 0.9900 . ?
C22 C23 1.520(9) . ?
C22 H22A 0.9900 . ?
C22 H22B 0.9900 . ?
C23 H23A 0.9800 . ?
C23 H23B 0.9800 . ?
C23 H23C 0.9800 . ?
C24 H24A 0.9900 . ?
C24 H24B 0.9900 . ?
C25 C26 1.524(8) . ?
C25 H25A 0.9900 . ?
C25 H25B 0.9900 . ?
C26 C27 1.600(11) . ?
C26 H26A 0.9900 . ?
C26 H26B 0.9900 . ?
C27 C28 1.462(9) . ?
C27 H27A 0.9900 . ?
C27 H27B 0.9900 . ?
C28 H28A 0.9800 . ?
C28 H28B 0.9800 . ?
C28 H28C 0.9800 . ?
C29 C30 1.495(8) . ?
C29 H29A 0.9900 . ?
C29 H29B 0.9900 . ?
C30 C31 1.532(8) . ?
C30 H30A 0.9900 . ?
C30 H30B 0.9900 . ?
C31 C32 1.473(15) . ?
C31 H31A 0.9900 . ?
C31 H31B 0.9900 . ?
C32 H32A 0.9800 . ?
C32 H32B 0.9800 . ?
C32 H32C 0.9800 . ?
C33 C34 1.528(7) . ?
C33 H33A 0.9900 . ?
C33 H33B 0.9900 . ?
C34 C35 1.539(9) . ?
C34 H34A 0.9900 . ?
C34 H34B 0.9900 . ?
C35 C36 1.506(13) . ?
C35 H35A 0.9900 . ?
C35 H35B 0.9900 . ?
C36 H36A 0.9800 . ?
C36 H36B 0.9800 . ?
C36 H36C 0.9800 . ?
C37 C38 1.394(6) . ?
C37 C55 1.486(6) . ?
C38 C39 1.373(8) . ?
C38 H38 0.9500 . ?
C39 C40 1.396(8) . ?
C39 H39 0.9500 . ?
C40 C41 1.401(7) . ?
C40 C42 1.501(7) . ?
C41 H41 0.9500 . ?
C42 H42A 0.9900 . ?
C42 H42B 0.9900 . ?
C43 C44 1.515(8) . ?
C43 H43A 0.9900 . ?
C43 H43B 0.9900 . ?
C44 C45 1.539(10) . ?
C44 H44A 0.9900 . ?
C44 H44B 0.9900 . ?
C45 C46 1.538(11) . ?
C45 H45A 0.9900 . ?
C45 H45B 0.9900 . ?
C46 H46A 0.9800 . ?
C46 H46B 0.9800 . ?
C46 H46C 0.9800 . ?
C47 C48 1.497(8) . ?
C47 H47A 0.9900 . ?
C47 H47B 0.9900 . ?
C48 C49 1.525(9) . ?
C48 H48A 0.9900 . ?
C48 H48B 0.9900 . ?
C49 C50 1.496(11) . ?
C49 H49A 0.9900 . ?
C49 H49B 0.9900 . ?
C50 H50A 0.9800 . ?
C50 H50B 0.9800 . ?
C50 H50C 0.9800 . ?
C51 C52 1.514(9) . ?
C51 H51A 0.9900 . ?
C51 H51B 0.9900 . ?
C52 C53 1.480(10) . ?
C52 H52A 0.9900 . ?
C52 H52B 0.9900 . ?
C53 C54 1.422(16) . ?
C53 H53A 0.9900 . ?
C53 H53B 0.9900 . ?
C54 H54A 0.9800 . ?
C54 H54B 0.9800 . ?
C54 H54C 0.9800 . ?
C55 C56 1.357(8) . ?
C56 C57 1.381(8) . ?
C56 H56 0.9500 . ?
C57 C58 1.372(9) . ?
C57 H57 0.9500 . ?
C58 C59 1.400(8) . ?
C58 C60 1.510(7) . ?
C59 H59 0.9500 . ?
C60 H60A 0.9900 . ?
C60 H60B 0.9900 . ?
C61 C62 1.542(9) . ?
C61 H61A 0.9597 . ?
C61 H61B 0.9603 . ?
C62 C63 1.517(13) . ?
C62 H62A 0.9900 . ?
C62 H62B 0.9900 . ?
C63 C64 1.522(11) . ?
C63 H63A 0.9900 . ?
C63 H63B 0.9900 . ?
C64 H64A 0.9800 . ?
C64 H64B 0.9800 . ?
C64 H64C 0.9800 . ?
C65 C66 1.497(8) . ?
C65 H65A 0.9900 . ?
C65 H65B 0.9900 . ?
C66 C67 1.536(9) . ?
C66 H66A 0.9900 . ?
C66 H66B 0.9900 . ?
C67 C68 1.520(9) . ?
C67 H67A 0.9900 . ?
C67 H67B 0.9900 . ?
C68 H68A 0.9800 . ?
C68 H68B 0.9800 . ?
C68 H68C 0.9800 . ?
Cl1 O1 1.309(11) . ?
Cl1 O4 1.368(6) . ?
Cl1 O3 1.409(6) . ?
Cl1 O2 1.491(10) . ?
Cl2 O5 1.336(8) . ?
Cl2 O8 1.407(6) . ?
Cl2 O7 1.422(5) . ?
Cl2 O6 1.428(8) . ?
Cl3 O12 1.423(5) . ?
Cl3 O10 1.429(4) . ?
Cl3 O11 1.430(4) . ?
Cl3 O9 1.448(4) . ?
Cl4 O16 1.396(6) . ?
Cl4 O15 1.420(5) . ?
Cl4 O13 1.422(5) . ?
Cl4 O14 1.426(4) . ?
Cl5 O18 1.334(9) . ?
Cl5 O19 1.338(7) . ?
Cl5 O20 1.390(9) . ?
Cl5 O17 1.432(8) . ?
C69' C70' 1.494(9) . ?
C69' H69A 0.9900 . ?
C69' H69B 0.9900 . ?
C70' C71' 1.504(9) . ?
C70' H70A 0.9900 . ?
C70' H70B 0.9900 . ?
C71' C72' 1.414(18) . ?
C71' H71A 0.9900 . ?
C71' H71B 0.9900 . ?
C72' H72D 0.9800 . ?
C72' H72E 0.9800 . ?
C72' H72F 0.9800 . ?
O1W H1WA 0.8499 . ?
O1W H1WB 0.8499 . ?
C69 C70 1.579(12) . ?
C69 H69C 0.9900 . ?
C69 H69D 0.9900 . ?
C70 C71 1.559(13) . ?
C70 H70C 0.9900 . ?
C70 H70D 0.9900 . ?
C71 C72 1.556(10) . ?
C71 H71C 0.9900 . ?
C71 H71D 0.9900 . ?
C72 H72A 0.9800 . ?
C72 H72B 0.9800 . ?
C72 H72C 0.9800 . ?
